data_2222659
loop_
_publ_author_name
'Habibi, Mohammad Hossein'
'Askari, Elham'
'Mokhtari, Reza'
'Montazerozohori, Morteza'
'Suzuki, Takayoshi'

_publ_section_title
;Bis{\m-4,4'-dimethoxy-2,2'-[propane-1,2-diylbis(nitrilomethylidyne)]diphenolato}bis({4,4'-dimethoxy-2,2'-[propane-1,2-diylbis(nitrilomethylidyne)]diphenol}manganese(III))
 bis(hexafluoridophosphate)
;
_journal_coeditor_code DN2461
_journal_issue 8
_journal_name_full 'Acta Crystallographica Section E'
_journal_page_first m1004
_journal_page_last m1005
_journal_paper_doi 10.1107/S1600536809028591
_journal_volume 65
_journal_year 2009
_chemical_formula_iupac '[Mn2 (C19 H20 N2 O4)2 (C19 H22 N2 O4)2] (P F6)2'
_chemical_formula_moiety 'C76 H80 Mn2 N8 O16 2+, 2(F6 P -)'
_chemical_formula_sum 'C76 H80 F12 Mn2 N8 O16 P2'
_chemical_formula_weight 1761.30
_chemical_name_systematic
;Bis{\m-4,4'-dimethoxy-2,2'-[propane-1,2-
diylbis(nitrilomethylidyne)]diphenolato}bis({4,4'-dimethoxy-2,2'-[propane-1,2-
diylbis(nitrilomethylidyne)]diphenol}manganese(III))
bis(hexafluoridophosphate)
;
_space_group_IT_number 14
_symmetry_cell_setting monoclinic
_symmetry_space_group_name_Hall '-P 2yn'
_symmetry_space_group_name_H-M 'P 1 21/n 1'
_atom_sites_solution_hydrogens geom
_atom_sites_solution_primary direct
_atom_sites_solution_secondary difmap
_audit_creation_method SHELXL-97
_cell_angle_alpha 90.00
_cell_angle_beta 111.4760(10)
_cell_angle_gamma 90.00
_cell_formula_units_Z 2
_cell_length_a 13.2754(5)
_cell_length_b 22.6580(10)
_cell_length_c 14.0774(5)
_cell_measurement_reflns_used 36538
_cell_measurement_temperature 200(2)
_cell_measurement_theta_max 27.6
_cell_measurement_theta_min 3.1
_cell_volume 3940.4(3)
_computing_cell_refinement 'SHELXS97 (Sheldrick, 2008)'
_computing_data_collection 'PROCESS-AUTO (Rigaku, 1998)'
_computing_data_reduction 'CrystalStructure (Rigaku/MSC, 2004)'
_computing_molecular_graphics 'ORTEP-3 for Windows (Farrugia, 1997)'
_computing_publication_material 'SHELXS97 (Sheldrick, 2008)'
_computing_structure_refinement 'SHELXS97 (Sheldrick, 2008)'
_computing_structure_solution 'SIR2004 (Burla <i>et al.</i>,  2005)'
_diffrn_ambient_temperature 200(2)
_diffrn_detector_area_resol_mean 10.00
_diffrn_measured_fraction_theta_full 0.993
_diffrn_measured_fraction_theta_max 0.993
_diffrn_measurement_device_type 'Rigaku R-AXIS RAPID'
_diffrn_measurement_method \w
_diffrn_radiation_monochromator graphite
_diffrn_radiation_source 'fine-focus sealed tube'
_diffrn_radiation_type 'Mo K\a'
_diffrn_radiation_wavelength 0.71075
_diffrn_reflns_av_R_equivalents 0.0543
_diffrn_reflns_av_sigmaI/netI 0.0339
_diffrn_reflns_limit_h_max 17
_diffrn_reflns_limit_h_min -17
_diffrn_reflns_limit_k_max 29
_diffrn_reflns_limit_k_min -29
_diffrn_reflns_limit_l_max 18
_diffrn_reflns_limit_l_min -18
_diffrn_reflns_number 60946
_diffrn_reflns_theta_full 27.49
_diffrn_reflns_theta_max 27.49
_diffrn_reflns_theta_min 3.07
_exptl_absorpt_coefficient_mu 0.461
_exptl_absorpt_correction_T_max 0.9641
_exptl_absorpt_correction_T_min 0.8896
_exptl_absorpt_correction_type numerical
_exptl_absorpt_process_details '(ABSCOR; Higashi, 1995)'
_exptl_crystal_colour dark_purple
_exptl_crystal_density_diffrn 1.484
_exptl_crystal_density_method 'not measured'
_exptl_crystal_description platelet
_exptl_crystal_F_000 1816
_exptl_crystal_size_max 0.26
_exptl_crystal_size_mid 0.12
_exptl_crystal_size_min 0.08
_refine_diff_density_max 0.728
_refine_diff_density_min -0.619
_refine_ls_extinction_method none
_refine_ls_goodness_of_fit_ref 1.083
_refine_ls_hydrogen_treatment constr
_refine_ls_matrix_type full
_refine_ls_number_parameters 539
_refine_ls_number_reflns 8971
_refine_ls_number_restraints 2
_refine_ls_restrained_S_all 1.086
_refine_ls_R_factor_all 0.1022
_refine_ls_R_factor_gt 0.0699
_refine_ls_shift/su_max 0.002
_refine_ls_shift/su_mean 0.000
_refine_ls_structure_factor_coef Fsqd
_refine_ls_weighting_details 'calc w=1/[\s^2^(Fo^2^)+(0.1176P)^2^+2.1813P] where P=(Fo^2^+2Fc^2^)/3'
_refine_ls_weighting_scheme calc
_refine_ls_wR_factor_gt 0.1947
_refine_ls_wR_factor_ref 0.2191
_reflns_number_gt 5923
_reflns_number_total 8971
_reflns_threshold_expression I>2\s(I)
_cod_data_source_file dn2461.cif
_cod_data_source_block I
_cod_original_sg_symbol_H-M 'P 21/n'
_cod_database_code 2222659
_cod_database_fobs_code 2222659

loop_
_symmetry_equiv_pos_as_xyz
'x, y, z'
'-x+1/2, y+1/2, -z+1/2'
'-x, -y, -z'
'x-1/2, -y-1/2, z-1/2'

loop_
_atom_site_type_symbol
_atom_site_label
_atom_site_fract_x
_atom_site_fract_y
_atom_site_fract_z
_atom_site_U_iso_or_equiv
_atom_site_adp_type
_atom_site_calc_flag
_atom_site_refinement_flags
_atom_site_occupancy
_atom_site_disorder_assembly
_atom_site_disorder_group
Mn Mn1 0.50832(4) 0.54235(2) 0.40128(4) 0.04105(18) Uani d . 1 B .
P P1 0.85574(13) 0.21346(6) 0.65195(12) 0.0802(4) Uani d . 1 . .
O O1 0.57882(18) 0.47151(9) 0.45950(17) 0.0408(5) Uani d . 1 . .
O O2 0.38872(19) 0.50383(10) 0.30998(18) 0.0464(5) Uani d . 1 . .
O O3 1.0178(2) 0.43197(14) 0.6173(2) 0.0669(8) Uani d . 1 . .
O O4 -0.0250(3) 0.5749(2) 0.0818(3) 0.1104(15) Uani d . 1 . .
O O5 0.5854(2) 0.55631(10) 0.29423(18) 0.0468(6) Uani d . 1 . .
O O6 0.7419(3) 0.77319(16) 0.4936(3) 0.0909(11) Uani d . 1 . .
O O7 0.6231(2) 0.39559(12) 0.0143(2) 0.0601(7) Uani d . 1 . .
O O8 1.0484(3) 0.61541(16) 0.7263(3) 0.0824(9) Uani d . 1 . .
N N1 0.6205(2) 0.58638(12) 0.5116(2) 0.0468(7) Uani d . 1 B .
N N2 0.4319(3) 0.61889(13) 0.3818(2) 0.0510(7) Uani d . 1 . .
N N3 0.6265(3) 0.64129(14) 0.1882(2) 0.0545(8) Uani d . 1 . .
N N4 0.7710(3) 0.72855(14) 0.3342(3) 0.0590(8) Uani d . 1 . .
C C1 0.6873(3) 0.46627(14) 0.4941(2) 0.0397(7) Uani d . 1 . .
C C2 0.7313(3) 0.41140(15) 0.4848(3) 0.0456(8) Uani d . 1 . .
H H2 0.6857 0.3811 0.4495 0.055 Uiso calc R 1 . .
C C3 0.8407(3) 0.40178(17) 0.5270(3) 0.0525(9) Uani d . 1 . .
H H3 0.8686 0.3649 0.5214 0.063 Uiso calc R 1 . .
C C4 0.9108(3) 0.44740(17) 0.5788(3) 0.0516(9) Uani d . 1 . .
C C5 0.8698(3) 0.50179(16) 0.5868(3) 0.0466(8) Uani d . 1 . .
H H5 0.9163 0.5320 0.6211 0.056 Uiso calc R 1 . .
C C6 0.7580(3) 0.51222(14) 0.5437(3) 0.0429(7) Uani d . 1 . .
C C7 0.7173(3) 0.56869(16) 0.5596(3) 0.0478(8) Uani d . 1 . .
H H7 0.7643 0.5939 0.6077 0.057 Uiso calc R 1 . .
C C8 1.0930(4) 0.4760(2) 0.6710(4) 0.0789(14) Uani d . 1 . .
H H8A 1.0838 0.5103 0.6286 0.118 Uiso calc R 1 . .
H H8B 1.1653 0.4611 0.6887 0.118 Uiso calc R 1 . .
H H8C 1.0809 0.4864 0.7321 0.118 Uiso calc R 1 . .
C C9 0.5790(4) 0.64073(18) 0.5408(4) 0.0650(11) Uani d . 1 . .
H H9A 0.6379 0.6680 0.5734 0.078 Uiso calc R 1 A 1
H H9B 0.5433 0.6319 0.5881 0.078 Uiso calc R 1 A 1
C C11 0.2910(3) 0.52508(17) 0.2556(3) 0.0490(8) Uani d . 1 B .
C C12 0.2160(3) 0.48661(19) 0.1878(3) 0.0560(9) Uani d . 1 . .
H H12 0.2363 0.4480 0.1812 0.067 Uiso calc R 1 . .
C C13 0.1140(4) 0.5050(2) 0.1317(3) 0.0707(12) Uani d . 1 . .
H H13 0.0656 0.4790 0.0866 0.085 Uiso calc R 1 . .
C C14 0.0808(4) 0.5631(3) 0.1411(3) 0.0749(13) Uani d . 1 . .
C C15 0.1523(4) 0.6012(2) 0.2055(3) 0.0646(11) Uani d . 1 B .
H H15 0.1306 0.6395 0.2116 0.078 Uiso calc R 1 . .
C C16 0.2595(3) 0.58344(17) 0.2636(3) 0.0502(8) Uani d . 1 . .
C C17 0.3304(3) 0.62637(16) 0.3275(3) 0.0524(9) Uani d . 1 B .
H H17 0.3011 0.6633 0.3304 0.063 Uiso calc R 1 . .
C C18 -0.0593(6) 0.6329(4) 0.0890(6) 0.163(4) Uani d . 1 . .
H H18A -0.0511 0.6411 0.1584 0.244 Uiso calc R 1 . .
H H18B -0.1339 0.6372 0.0456 0.244 Uiso calc R 1 . .
H H18C -0.0161 0.6602 0.0679 0.244 Uiso calc R 1 . .
C C19A 0.4990(4) 0.66759(18) 0.4431(4) 0.0745(13) Uani d PD 0.58 B 1
H H19A 0.5435 0.6804 0.4047 0.089 Uiso calc PR 0.58 B 1
C C20A 0.4552(7) 0.7222(3) 0.4682(7) 0.076(2) Uani d PD 0.58 B 1
H H20A 0.4161 0.7433 0.4065 0.114 Uiso calc PR 0.58 B 1
H H20B 0.5136 0.7463 0.5113 0.114 Uiso calc PR 0.58 B 1
H H20C 0.4074 0.7129 0.5033 0.114 Uiso calc PR 0.58 B 1
C C19B 0.4990(4) 0.66759(18) 0.4431(4) 0.0745(13) Uani d P 0.42 B 2
H H19B 0.4517 0.6948 0.4615 0.089 Uiso calc PR 0.42 B 2
C C20B 0.5484(11) 0.6983(5) 0.3871(11) 0.090(4) Uani d PD 0.42 B 2
H H20D 0.6031 0.6740 0.3774 0.135 Uiso calc PR 0.42 B 2
H H20E 0.5811 0.7335 0.4232 0.135 Uiso calc PR 0.42 B 2
H H20F 0.4953 0.7087 0.3219 0.135 Uiso calc PR 0.42 B 2
C C21 0.5934(3) 0.51903(15) 0.2261(3) 0.0428(7) Uani d . 1 . .
C C22 0.5703(3) 0.45811(15) 0.2278(3) 0.0450(8) Uani d . 1 . .
H H22 0.5471 0.4437 0.2781 0.054 Uiso calc R 1 . .
C C23 0.5816(3) 0.42025(16) 0.1573(3) 0.0475(8) Uani d . 1 . .
H H23 0.5659 0.3805 0.1609 0.057 Uiso calc R 1 . .
C C24 0.6163(3) 0.43960(16) 0.0787(3) 0.0472(8) Uani d . 1 . .
C C25 0.6349(3) 0.49776(16) 0.0707(3) 0.0465(8) Uani d . 1 . .
H H25 0.6553 0.5112 0.0179 0.056 Uiso calc R 1 . .
C C26 0.6232(3) 0.53851(15) 0.1434(3) 0.0435(7) Uani d . 1 . .
C C27 0.6347(3) 0.59874(17) 0.1272(3) 0.0506(8) Uani d . 1 . .
H H27 0.6490 0.6095 0.0696 0.061 Uiso calc R 1 . .
C C28 0.6579(4) 0.4119(2) -0.0662(3) 0.0636(11) Uani d . 1 . .
H H28A 0.6087 0.4404 -0.1092 0.095 Uiso calc R 1 . .
H H28B 0.6594 0.3776 -0.1057 0.095 Uiso calc R 1 . .
H H28C 0.7291 0.4287 -0.0381 0.095 Uiso calc R 1 . .
C C29 0.6360(4) 0.70408(18) 0.1668(3) 0.0617(10) Uani d . 1 . .
H H29A 0.5851 0.7268 0.1868 0.074 Uiso calc R 1 . .
H H29B 0.6181 0.7096 0.0941 0.074 Uiso calc R 1 . .
C C34 0.9724(3) 0.65620(19) 0.6738(3) 0.0612(10) Uani d . 1 . .
C C33 0.9172(4) 0.6930(2) 0.7160(4) 0.0745(13) Uani d . 1 . .
H H33 0.9314 0.6913 0.7858 0.089 Uiso calc R 1 . .
C C32 0.8416(4) 0.7319(2) 0.6559(4) 0.0745(13) Uani d . 1 . .
H H32 0.8061 0.7568 0.6859 0.089 Uiso calc R 1 . .
C C31 0.8165(4) 0.73497(19) 0.5504(4) 0.0643(11) Uani d . 1 . .
C C36 0.8711(3) 0.69699(17) 0.5065(3) 0.0550(9) Uani d . 1 . .
C C35 0.9476(3) 0.65829(18) 0.5691(3) 0.0575(9) Uani d . 1 . .
H H35 0.9834 0.6329 0.5401 0.069 Uiso calc R 1 . .
C C37 0.8454(3) 0.69691(17) 0.3951(3) 0.0552(9) Uani d . 1 . .
H H37 0.8853 0.6727 0.3687 0.066 Uiso calc R 1 . .
C C38 1.0812(5) 0.6140(3) 0.8338(4) 0.106(2) Uani d . 1 . .
H H38A 1.1194 0.6498 0.8620 0.159 Uiso calc R 1 . .
H H38B 1.1280 0.5808 0.8601 0.159 Uiso calc R 1 . .
H H38C 1.0186 0.6107 0.8522 0.159 Uiso calc R 1 . .
C C39 0.7505(4) 0.72634(18) 0.2248(3) 0.0604(10) Uani d . 1 . .
H H39 0.8024 0.6993 0.2130 0.073 Uiso calc R 1 . .
C C40 0.7625(5) 0.7869(2) 0.1846(4) 0.0841(15) Uani d . 1 . .
H H40A 0.7120 0.8136 0.1962 0.126 Uiso calc R 1 . .
H H40B 0.7480 0.7844 0.1128 0.126 Uiso calc R 1 . .
H H40C 0.8349 0.8010 0.2194 0.126 Uiso calc R 1 . .
F F1 0.9469(4) 0.1776(2) 0.7337(3) 0.1372(16) Uani d . 1 . .
F F2 0.8327(4) 0.1668(2) 0.5674(4) 0.1596(19) Uani d . 1 . .
F F3 0.7669(4) 0.1813(3) 0.6821(4) 0.178(2) Uani d . 1 . .
F F4 0.8558(4) 0.2556(2) 0.7402(4) 0.1608(19) Uani d . 1 . .
F F5 0.7713(7) 0.2535(3) 0.5751(5) 0.258(4) Uani d . 1 . .
F F6 0.9398(5) 0.2407(5) 0.6197(6) 0.302(6) Uani d . 1 . .

loop_
_atom_site_aniso_label
_atom_site_aniso_U_11
_atom_site_aniso_U_22
_atom_site_aniso_U_33
_atom_site_aniso_U_12
_atom_site_aniso_U_13
_atom_site_aniso_U_23
Mn1 0.0493(3) 0.0322(3) 0.0468(3) 0.0018(2) 0.0237(2) -0.0002(2)
P1 0.0924(10) 0.0646(8) 0.0917(9) 0.0094(7) 0.0432(8) -0.0076(7)
O1 0.0445(12) 0.0344(11) 0.0472(13) -0.0001(9) 0.0212(10) -0.0005(9)
O2 0.0505(13) 0.0401(12) 0.0496(13) 0.0060(10) 0.0195(11) 0.0004(10)
O3 0.0451(15) 0.0668(18) 0.086(2) 0.0062(13) 0.0207(14) -0.0128(15)
O4 0.077(2) 0.131(4) 0.088(3) 0.042(2) -0.010(2) -0.019(2)
O5 0.0595(15) 0.0395(12) 0.0494(13) -0.0020(11) 0.0296(12) -0.0001(10)
O6 0.109(3) 0.082(2) 0.093(2) 0.038(2) 0.051(2) -0.0036(19)
O7 0.088(2) 0.0548(15) 0.0507(14) 0.0082(14) 0.0407(15) 0.0001(12)
O8 0.083(2) 0.084(2) 0.068(2) 0.0030(18) 0.0132(17) 0.0008(17)
N1 0.0568(18) 0.0338(14) 0.0583(17) 0.0003(12) 0.0310(15) -0.0043(12)
N2 0.0587(19) 0.0377(15) 0.0635(19) 0.0077(13) 0.0304(16) 0.0021(13)
N3 0.065(2) 0.0424(16) 0.0576(18) -0.0042(14) 0.0240(16) 0.0071(14)
N4 0.074(2) 0.0440(17) 0.064(2) -0.0029(16) 0.0315(18) 0.0003(15)
C1 0.0484(18) 0.0372(16) 0.0415(16) 0.0018(13) 0.0258(15) 0.0017(13)
C2 0.0504(19) 0.0400(17) 0.053(2) -0.0009(14) 0.0270(16) -0.0060(15)
C3 0.054(2) 0.0464(19) 0.067(2) 0.0077(16) 0.0339(19) -0.0029(17)
C4 0.047(2) 0.056(2) 0.057(2) 0.0067(16) 0.0261(17) -0.0010(17)
C5 0.0486(19) 0.0462(19) 0.0499(19) -0.0033(15) 0.0238(16) -0.0045(15)
C6 0.0528(19) 0.0375(17) 0.0455(18) -0.0018(14) 0.0264(16) -0.0021(14)
C7 0.053(2) 0.0433(18) 0.055(2) -0.0058(15) 0.0287(18) -0.0083(15)
C8 0.047(2) 0.083(3) 0.093(4) 0.002(2) 0.011(2) -0.012(3)
C9 0.067(3) 0.044(2) 0.083(3) -0.0001(18) 0.027(2) -0.022(2)
C11 0.059(2) 0.055(2) 0.0385(17) 0.0032(17) 0.0247(17) 0.0058(15)
C12 0.059(2) 0.060(2) 0.047(2) 0.0063(19) 0.0172(18) 0.0039(18)
C13 0.063(3) 0.088(3) 0.052(2) 0.006(2) 0.010(2) -0.003(2)
C14 0.067(3) 0.095(4) 0.056(2) 0.027(3) 0.015(2) 0.003(2)
C15 0.073(3) 0.070(3) 0.052(2) 0.022(2) 0.025(2) 0.003(2)
C16 0.057(2) 0.057(2) 0.0433(18) 0.0152(17) 0.0255(17) 0.0108(16)
C17 0.065(2) 0.0437(19) 0.058(2) 0.0135(17) 0.034(2) 0.0094(16)
C18 0.107(5) 0.191(9) 0.136(6) 0.091(6) -0.021(5) -0.040(6)
C19A 0.081(3) 0.037(2) 0.106(4) 0.005(2) 0.035(3) -0.009(2)
C20A 0.081(5) 0.053(4) 0.098(6) 0.006(4) 0.037(5) 0.002(4)
C19B 0.081(3) 0.037(2) 0.106(4) 0.005(2) 0.035(3) -0.009(2)
C20B 0.094(9) 0.061(7) 0.125(11) -0.019(6) 0.052(8) 0.001(7)
C21 0.0442(18) 0.0442(17) 0.0430(17) 0.0023(14) 0.0195(15) 0.0028(14)
C22 0.057(2) 0.0415(17) 0.0453(18) 0.0022(15) 0.0291(16) 0.0055(14)
C23 0.057(2) 0.0398(17) 0.051(2) 0.0016(15) 0.0254(17) 0.0035(15)
C24 0.055(2) 0.0486(19) 0.0417(18) 0.0067(16) 0.0215(16) 0.0014(15)
C25 0.0498(19) 0.055(2) 0.0407(17) 0.0016(16) 0.0242(15) 0.0088(15)
C26 0.0457(18) 0.0458(18) 0.0423(17) -0.0020(14) 0.0200(15) 0.0069(14)
C27 0.056(2) 0.053(2) 0.0464(19) -0.0053(17) 0.0232(17) 0.0060(16)
C28 0.079(3) 0.077(3) 0.045(2) 0.015(2) 0.035(2) 0.0054(19)
C29 0.073(3) 0.051(2) 0.064(2) -0.0044(19) 0.028(2) 0.0111(19)
C34 0.061(2) 0.057(2) 0.068(3) -0.0103(19) 0.026(2) -0.005(2)
C33 0.086(3) 0.082(3) 0.064(3) -0.017(3) 0.037(3) -0.013(2)
C32 0.093(3) 0.070(3) 0.076(3) 0.003(3) 0.048(3) -0.017(2)
C31 0.073(3) 0.058(2) 0.072(3) 0.004(2) 0.039(2) -0.008(2)
C36 0.063(2) 0.049(2) 0.064(2) -0.0063(17) 0.037(2) -0.0069(17)
C35 0.059(2) 0.055(2) 0.065(2) -0.0040(18) 0.030(2) -0.0049(19)
C37 0.064(2) 0.046(2) 0.068(2) -0.0074(18) 0.039(2) -0.0068(18)
C38 0.111(5) 0.102(5) 0.078(4) -0.008(4) 0.004(3) 0.000(3)
C39 0.072(3) 0.049(2) 0.067(2) -0.0086(19) 0.034(2) 0.0060(18)
C40 0.095(4) 0.065(3) 0.091(4) -0.017(3) 0.033(3) 0.008(3)
F1 0.133(3) 0.162(4) 0.120(3) 0.068(3) 0.049(3) 0.009(3)
F2 0.187(4) 0.158(4) 0.158(4) -0.032(3) 0.092(4) -0.082(3)
F3 0.160(4) 0.246(6) 0.175(4) -0.074(4) 0.117(4) -0.061(4)
F4 0.178(4) 0.121(3) 0.187(4) 0.030(3) 0.072(4) -0.050(3)
F5 0.340(10) 0.207(7) 0.176(5) 0.159(7) 0.034(6) 0.034(5)
F6 0.155(5) 0.434(13) 0.298(9) -0.117(7) 0.060(5) 0.169(9)

loop_
_atom_type_symbol
_atom_type_description
_atom_type_scat_dispersion_real
_atom_type_scat_dispersion_imag
_atom_type_scat_source
Mn Mn 0.3368 0.7283 'International Tables Vol C Tables 4.2.6.8 and 6.1.1.4'
P P 0.1023 0.0942 'International Tables Vol C Tables 4.2.6.8 and 6.1.1.4'
F F 0.0171 0.0103 'International Tables Vol C Tables 4.2.6.8 and 6.1.1.4'
O O 0.0106 0.0060 'International Tables Vol C Tables 4.2.6.8 and 6.1.1.4'
N N 0.0061 0.0033 'International Tables Vol C Tables 4.2.6.8 and 6.1.1.4'
C C 0.0033 0.0016 'International Tables Vol C Tables 4.2.6.8 and 6.1.1.4'
H H 0.0000 0.0000 'International Tables Vol C Tables 4.2.6.8 and 6.1.1.4'

loop_
_geom_angle_atom_site_label_1
_geom_angle_atom_site_label_2
_geom_angle_atom_site_label_3
_geom_angle_site_symmetry_1
_geom_angle_site_symmetry_3
_geom_angle
_geom_angle_publ_flag
O2 Mn1 O1 . . 93.63(10) ?
O2 Mn1 N2 . . 92.93(12) ?
O1 Mn1 N2 . . 162.53(11) ?
O2 Mn1 N1 . . 170.57(11) ?
O1 Mn1 N1 . . 88.68(11) ?
N2 Mn1 N1 . . 82.38(13) ?
O2 Mn1 O5 . . 95.20(10) ?
O1 Mn1 O5 . . 98.23(9) ?
N2 Mn1 O5 . . 97.28(11) ?
N1 Mn1 O5 . . 93.51(11) ?
O1 Mn1 O1 . 3_666 81.87(9) ?
O1 Mn1 O2 3_666 . 87.81(9) ?
O1 Mn1 O5 3_666 . 176.98(9) ?
O1 Mn1 N1 3_666 . 83.44(10) ?
O1 Mn1 N2 3_666 . 82.24(11) ?
F6 P1 F2 . . 90.5(5) ?
F6 P1 F5 . . 88.6(5) ?
F2 P1 F5 . . 88.5(4) ?
F6 P1 F1 . . 88.6(4) ?
F2 P1 F1 . . 95.4(3) ?
F5 P1 F1 . . 175.2(4) ?
F6 P1 F4 . . 101.9(5) ?
F2 P1 F4 . . 167.3(3) ?
F5 P1 F4 . . 89.2(3) ?
F1 P1 F4 . . 87.6(3) ?
F6 P1 F3 . . 176.6(5) ?
F2 P1 F3 . . 86.2(3) ?
F5 P1 F3 . . 92.2(5) ?
F1 P1 F3 . . 90.8(3) ?
F4 P1 F3 . . 81.4(3) ?
C1 O1 Mn1 . . 121.79(19) ?
C11 O2 Mn1 . . 129.4(2) ?
C4 O3 C8 . . 117.3(3) ?
C14 O4 C18 . . 115.1(5) ?
C21 O5 Mn1 . . 127.5(2) ?
C24 O7 C28 . . 117.2(3) ?
C34 O8 C38 . . 118.0(4) ?
C7 N1 C9 . . 121.5(3) ?
C7 N1 Mn1 . . 125.3(2) ?
C9 N1 Mn1 . . 113.0(2) ?
C17 N2 C19A . . 121.4(3) ?
C17 N2 Mn1 . . 124.6(3) ?
C19A N2 Mn1 . . 113.8(3) ?
C27 N3 C29 . . 122.7(3) ?
C37 N4 C39 . . 119.4(4) ?
O1 C1 C2 . . 118.2(3) ?
O1 C1 C6 . . 123.1(3) ?
C2 C1 C6 . . 118.7(3) ?
C3 C2 C1 . . 120.8(3) ?
C3 C2 H2 . . 119.6 ?
C1 C2 H2 . . 119.6 ?
C2 C3 C4 . . 120.3(3) ?
C2 C3 H3 . . 119.9 ?
C4 C3 H3 . . 119.9 ?
O3 C4 C5 . . 125.7(4) ?
O3 C4 C3 . . 114.4(3) ?
C5 C4 C3 . . 119.9(3) ?
C4 C5 C6 . . 120.4(3) ?
C4 C5 H5 . . 119.8 ?
C6 C5 H5 . . 119.8 ?
C5 C6 C1 . . 119.9(3) ?
C5 C6 C7 . . 118.8(3) ?
C1 C6 C7 . . 121.1(3) ?
N1 C7 C6 . . 124.0(3) ?
N1 C7 H7 . . 118.0 ?
C6 C7 H7 . . 118.0 ?
O3 C8 H8A . . 109.5 ?
O3 C8 H8B . . 109.5 ?
H8A C8 H8B . . 109.5 ?
O3 C8 H8C . . 109.5 ?
H8A C8 H8C . . 109.5 ?
H8B C8 H8C . . 109.5 ?
N1 C9 C19A . . 106.9(3) ?
N1 C9 H9A . . 110.3 ?
C19A C9 H9A . . 110.3 ?
N1 C9 H9B . . 110.3 ?
C19A C9 H9B . . 110.3 ?
H9A C9 H9B . . 108.6 ?
O2 C11 C12 . . 117.8(3) ?
O2 C11 C16 . . 123.4(3) ?
C12 C11 C16 . . 118.8(4) ?
C13 C12 C11 . . 120.8(4) ?
C13 C12 H12 . . 119.6 ?
C11 C12 H12 . . 119.6 ?
C12 C13 C14 . . 120.7(4) ?
C12 C13 H13 . . 119.6 ?
C14 C13 H13 . . 119.6 ?
C15 C14 O4 . . 126.3(5) ?
C15 C14 C13 . . 119.4(4) ?
O4 C14 C13 . . 114.3(5) ?
C14 C15 C16 . . 121.1(4) ?
C14 C15 H15 . . 119.5 ?
C16 C15 H15 . . 119.5 ?
C11 C16 C15 . . 119.1(4) ?
C11 C16 C17 . . 123.2(3) ?
C15 C16 C17 . . 117.7(4) ?
N2 C17 C16 . . 126.1(3) ?
N2 C17 H17 . . 117.0 ?
C16 C17 H17 . . 117.0 ?
O4 C18 H18A . . 109.5 ?
O4 C18 H18B . . 109.5 ?
H18A C18 H18B . . 109.5 ?
O4 C18 H18C . . 109.5 ?
H18A C18 H18C . . 109.5 ?
H18B C18 H18C . . 109.5 ?
C20A C19A N2 . . 124.3(5) ?
C20A C19A C9 . . 109.1(5) ?
N2 C19A C9 . . 107.5(3) ?
C20A C19A H19A . . 104.8 ?
N2 C19A H19A . . 104.8 ?
C9 C19A H19A . . 104.8 ?
H20D C20B H20E . . 109.5 ?
H20D C20B H20F . . 109.5 ?
H20E C20B H20F . . 109.5 ?
O5 C21 C22 . . 122.7(3) ?
O5 C21 C26 . . 121.1(3) ?
C22 C21 C26 . . 116.1(3) ?
C23 C22 C21 . . 121.4(3) ?
C23 C22 H22 . . 119.3 ?
C21 C22 H22 . . 119.3 ?
C22 C23 C24 . . 121.9(3) ?
C22 C23 H23 . . 119.0 ?
C24 C23 H23 . . 119.0 ?
C25 C24 O7 . . 126.5(3) ?
C25 C24 C23 . . 119.3(3) ?
O7 C24 C23 . . 114.2(3) ?
C24 C25 C26 . . 119.9(3) ?
C24 C25 H25 . . 120.1 ?
C26 C25 H25 . . 120.1 ?
C27 C26 C25 . . 117.8(3) ?
C27 C26 C21 . . 120.8(3) ?
C25 C26 C21 . . 121.3(3) ?
N3 C27 C26 . . 124.4(3) ?
N3 C27 H27 . . 117.8 ?
C26 C27 H27 . . 117.8 ?
O7 C28 H28A . . 109.5 ?
O7 C28 H28B . . 109.5 ?
H28A C28 H28B . . 109.5 ?
O7 C28 H28C . . 109.5 ?
H28A C28 H28C . . 109.5 ?
H28B C28 H28C . . 109.5 ?
N3 C29 C39 . . 110.8(3) ?
N3 C29 H29A . . 109.5 ?
C39 C29 H29A . . 109.5 ?
N3 C29 H29B . . 109.5 ?
C39 C29 H29B . . 109.5 ?
H29A C29 H29B . . 108.1 ?
O8 C34 C33 . . 125.3(4) ?
O8 C34 C35 . . 115.9(4) ?
C33 C34 C35 . . 118.7(4) ?
C32 C33 C34 . . 120.5(4) ?
C32 C33 H33 . . 119.8 ?
C34 C33 H33 . . 119.8 ?
C33 C32 C31 . . 121.5(4) ?
C33 C32 H32 . . 119.2 ?
C31 C32 H32 . . 119.2 ?
O6 C31 C32 . . 120.2(4) ?
O6 C31 C36 . . 121.5(4) ?
C32 C31 C36 . . 118.4(4) ?
C35 C36 C31 . . 118.9(4) ?
C35 C36 C37 . . 120.3(3) ?
C31 C36 C37 . . 120.7(4) ?
C36 C35 C34 . . 122.0(4) ?
C36 C35 H35 . . 119.0 ?
C34 C35 H35 . . 119.0 ?
N4 C37 C36 . . 122.5(4) ?
N4 C37 H37 . . 118.7 ?
C36 C37 H37 . . 118.7 ?
O8 C38 H38A . . 109.5 ?
O8 C38 H38B . . 109.5 ?
H38A C38 H38B . . 109.5 ?
O8 C38 H38C . . 109.5 ?
H38A C38 H38C . . 109.5 ?
H38B C38 H38C . . 109.5 ?
N4 C39 C40 . . 110.9(4) ?
N4 C39 C29 . . 109.8(3) ?
C40 C39 C29 . . 108.7(4) ?
N4 C39 H39 . . 109.1 ?
C40 C39 H39 . . 109.1 ?
C29 C39 H39 . . 109.1 ?
C39 C40 H40A . . 109.5 ?
C39 C40 H40B . . 109.5 ?
H40A C40 H40B . . 109.5 ?
C39 C40 H40C . . 109.5 ?
H40A C40 H40C . . 109.5 ?
H40B C40 H40C . . 109.5 ?

loop_
_geom_bond_atom_site_label_1
_geom_bond_atom_site_label_2
_geom_bond_site_symmetry_2
_geom_bond_distance
_geom_bond_publ_flag
Mn1 O2 . 1.855(2) ?
Mn1 O1 . 1.887(2) ?
Mn1 N2 . 1.977(3) ?
Mn1 N1 . 1.983(3) ?
Mn1 O5 . 2.133(2) ?
Mn1 O1 3_666 2.634(2) ?
P1 F6 . 1.484(5) ?
P1 F2 . 1.536(4) ?
P1 F5 . 1.537(6) ?
P1 F1 . 1.559(4) ?
P1 F4 . 1.566(4) ?
P1 F3 . 1.572(5) ?
O1 C1 . 1.346(4) ?
O2 C11 . 1.332(4) ?
O3 C4 . 1.368(4) ?
O3 C8 . 1.418(6) ?
O4 C14 . 1.372(6) ?
O4 C18 . 1.407(8) ?
O5 C21 . 1.311(4) ?
O6 C31 . 1.338(6) ?
O7 C24 . 1.373(4) ?
O7 C28 . 1.421(4) ?
O8 C34 . 1.369(5) ?
O8 C38 . 1.413(7) ?
N1 C7 . 1.278(5) ?
N1 C9 . 1.468(5) ?
N2 C17 . 1.294(5) ?
N2 C19A . 1.481(6) ?
N3 C27 . 1.322(5) ?
N3 C29 . 1.469(5) ?
N4 C37 . 1.266(5) ?
N4 C39 . 1.463(5) ?
C1 C2 . 1.400(4) ?
C1 C6 . 1.405(5) ?
C2 C3 . 1.371(5) ?
C2 H2 . 0.9300 ?
C3 C4 . 1.403(5) ?
C3 H3 . 0.9300 ?
C4 C5 . 1.369(5) ?
C5 C6 . 1.402(5) ?
C5 H5 . 0.9300 ?
C6 C7 . 1.438(5) ?
C7 H7 . 0.9300 ?
C8 H8A . 0.9600 ?
C8 H8B . 0.9600 ?
C8 H8C . 0.9600 ?
C9 C19A . 1.523(7) ?
C9 H9A . 0.9700 ?
C9 H9B . 0.9700 ?
C11 C12 . 1.402(6) ?
C11 C16 . 1.404(5) ?
C12 C13 . 1.360(6) ?
C12 H12 . 0.9300 ?
C13 C14 . 1.409(7) ?
C13 H13 . 0.9300 ?
C14 C15 . 1.355(7) ?
C15 C16 . 1.416(6) ?
C15 H15 . 0.9300 ?
C16 C17 . 1.421(6) ?
C17 H17 . 0.9300 ?
C18 H18A . 0.9600 ?
C18 H18B . 0.9600 ?
C18 H18C . 0.9600 ?
C19A C20A . 1.464(8) ?
C19A H19A . 0.9800 ?
C20A H20A . 0.9600 ?
C20A H20B . 0.9600 ?
C20A H20C . 0.9600 ?
C20B H20D . 0.9600 ?
C20B H20E . 0.9600 ?
C20B H20F . 0.9600 ?
C21 C22 . 1.416(5) ?
C21 C26 . 1.430(5) ?
C22 C23 . 1.360(5) ?
C22 H22 . 0.9300 ?
C23 C24 . 1.415(5) ?
C23 H23 . 0.9300 ?
C24 C25 . 1.353(5) ?
C25 C26 . 1.429(5) ?
C25 H25 . 0.9300 ?
C26 C27 . 1.401(5) ?
C27 H27 . 0.9300 ?
C28 H28A . 0.9600 ?
C28 H28B . 0.9600 ?
C28 H28C . 0.9600 ?
C29 C39 . 1.524(6) ?
C29 H29A . 0.9700 ?
C29 H29B . 0.9700 ?
C34 C33 . 1.379(6) ?
C34 C35 . 1.388(6) ?
C33 C32 . 1.371(7) ?
C33 H33 . 0.9300 ?
C32 C31 . 1.400(6) ?
C32 H32 . 0.9300 ?
C31 C36 . 1.405(5) ?
C36 C35 . 1.386(6) ?
C36 C37 . 1.479(5) ?
C35 H35 . 0.9300 ?
C37 H37 . 0.9300 ?
C38 H38A . 0.9600 ?
C38 H38B . 0.9600 ?
C38 H38C . 0.9600 ?
C39 C40 . 1.514(6) ?
C39 H39 . 0.9800 ?
C40 H40A . 0.9600 ?
C40 H40B . 0.9600 ?
C40 H40C . 0.9600 ?
